data_4518032
loop_
_publ_author_name
'Talukder, Md Muktadir'
'Cue, John Michael O.'
'Miller, Justin T.'
'Gamage, Prabhath L.'
'Aslam, Amina'
'McCandless, Gregory T.'
'Biewer, Michael C.'
'Stefan, Mihaela C.'

_publ_section_title
;
 Ligand Steric Effects of \a-Diimine Nickel(II) and Palladium(II)
 Complexes in the Suzuki-Miyaura Cross-Coupling Reaction.
;
_journal_issue 37
_journal_name_full 'ACS omega'
_journal_page_first 24018
_journal_page_last 24032
_journal_paper_doi 10.1021/acsomega.0c03415
_journal_volume 5
_journal_year 2020
_chemical_formula_moiety 'C32 H36 Cl2 N4 Ni'
_chemical_formula_sum 'C32 H36 Cl2 N4 Ni'
_chemical_formula_weight 606.26
_space_group_crystal_system monoclinic
_space_group_IT_number 14
_space_group_name_Hall '-P 2ybc'
_space_group_name_H-M_alt 'P 1 21/c 1'
_symmetry_space_group_name_Hall '-P 2ybc'
_atom_sites_solution_hydrogens geom
_audit_creation_method SHELXL-2014/7
_audit_update_record
;
2019-03-21 # Formatted by publCIF

;
_cell_angle_alpha 90
_cell_angle_beta 106.232(10)
_cell_angle_gamma 90
_cell_formula_units_Z 2
_cell_length_a 12.730(4)
_cell_length_b 14.003(4)
_cell_length_c 8.513(2)
_cell_measurement_reflns_used 9952
_cell_measurement_temperature 100(2)
_cell_measurement_theta_max 27.51
_cell_measurement_theta_min 2.21
_cell_volume 1457.0(7)
_computing_cell_refinement 'Bruker SAINT'
_computing_data_collection 'Bruker APEX3'
_computing_data_reduction 'Bruker SAINT'
_computing_molecular_graphics 'ORTEP-3 for Windows (Farrugia, 2012)'
_computing_publication_material 'publCIF (Westrip, 2010)'
_computing_structure_refinement 'SHELXL-2014/7 (Sheldrick, 2014)'
_computing_structure_solution 'SHELXTL Intrinsic Phasing (Sheldrick, 2014)'
_diffrn_ambient_temperature 100(2)
_diffrn_measured_fraction_theta_full 1.000
_diffrn_measured_fraction_theta_max 0.997
_diffrn_measurement_device_type
;
Bruker Kappa D8 Quest CPAD diffractometer (with an Oxford Cryosystems cryostream
cooler)
;
_diffrn_measurement_method '\f and \w scans'
_diffrn_radiation_monochromator 'HELIOS optics'
_diffrn_radiation_type MoK\a
_diffrn_radiation_wavelength 0.71073
_diffrn_reflns_av_R_equivalents 0.1225
_diffrn_reflns_av_unetI/netI 0.1653
_diffrn_reflns_Laue_measured_fraction_full 1.000
_diffrn_reflns_Laue_measured_fraction_max 0.997
_diffrn_reflns_limit_h_max 16
_diffrn_reflns_limit_h_min -16
_diffrn_reflns_limit_k_max 18
_diffrn_reflns_limit_k_min -18
_diffrn_reflns_limit_l_max 11
_diffrn_reflns_limit_l_min -11
_diffrn_reflns_number 34420
_diffrn_reflns_point_group_measured_fraction_full 1.000
_diffrn_reflns_point_group_measured_fraction_max 0.997
_diffrn_reflns_theta_full 25.242
_diffrn_reflns_theta_max 27.585
_diffrn_reflns_theta_min 2.212
_diffrn_source 'I\mS microfocus tube'
_exptl_absorpt_coefficient_mu 0.878
_exptl_absorpt_correction_T_max 0.6800
_exptl_absorpt_correction_T_min 0.4040
_exptl_absorpt_correction_type multi-scan
_exptl_absorpt_process_details
;
SADABS (Krause, Herbst-Irmer, Sheldrick, & Stalke;  J. Appl. Cryst. 2015, 48,
3-10)
;
_exptl_crystal_colour yellow
_exptl_crystal_density_diffrn 1.382
_exptl_crystal_description plate
_exptl_crystal_F_000 636
_exptl_crystal_size_max 0.300
_exptl_crystal_size_mid 0.220
_exptl_crystal_size_min 0.010
_refine_diff_density_max 1.650
_refine_diff_density_min -1.477
_refine_diff_density_rms 0.170
_refine_ls_extinction_coef 0.013(3)
_refine_ls_extinction_expression Fc^*^=kFc[1+0.001xFc^2^\l^3^/sin(2\q)]^-1/4^
_refine_ls_extinction_method 'SHELXL-2014/7 (Sheldrick 2014'
_refine_ls_goodness_of_fit_ref 1.061
_refine_ls_hydrogen_treatment constr
_refine_ls_matrix_type full
_refine_ls_number_parameters 183
_refine_ls_number_reflns 34420
_refine_ls_number_restraints 0
_refine_ls_restrained_S_all 1.061
_refine_ls_R_factor_all 0.1483
_refine_ls_R_factor_gt 0.1030
_refine_ls_shift/su_max 0.000
_refine_ls_shift/su_mean 0.000
_refine_ls_structure_factor_coef Fsqd
_refine_ls_weighting_details 'w=1/[\s^2^(Fo^2^)+(0.0377P)^2^+13.1755P] where P=(Fo^2^+2Fc^2^)/3'
_refine_ls_weighting_scheme calc
_refine_ls_wR_factor_gt 0.2373
_refine_ls_wR_factor_ref 0.2607
_reflns_Friedel_coverage 0.000
_reflns_number_gt 22811
_reflns_number_total 34420
_reflns_threshold_expression 'I > 2\s(I)'
_cod_data_source_file ao0c03415_si_005.cif
_cod_data_source_block scd3032_MMT_2M369_twin
_cod_depositor_comments 'Adding full bibliography for 4518031--4518034.cif.'
_cod_original_cell_volume 1456.9(7)
_cod_original_sg_symbol_H-M 'P 21/c'
_cod_database_code 4518032
_publcif_datablock.id {ed629f57-79d5-4db6-a5c1-a661c9e9a1c6}

_shelx_shelxl_version_number 2014/7
_shelx_space_group_comment
;
The symmetry employed for this shelxl refinement is uniquely defined
by the following loop, which should always be used as a source of
symmetry information in preference to the above space-group names.
They are only intended as comments.
;
_shelx_estimated_absorpt_t_min 0.779
_shelx_estimated_absorpt_t_max 0.991

loop_
_space_group_symop_operation_xyz
'x, y, z'
'-x, y+1/2, -z+1/2'
'-x, -y, -z'
'x, -y-1/2, z-1/2'

loop_
_atom_site_label
_atom_site_type_symbol
_atom_site_fract_x
_atom_site_fract_y
_atom_site_fract_z
_atom_site_U_iso_or_equiv
_atom_site_adp_type
_atom_site_occupancy
_atom_site_site_symmetry_order
_atom_site_calc_flag
_atom_site_refinement_flags_posn
_atom_site_refinement_flags_adp
_atom_site_refinement_flags_occupancy
_atom_site_disorder_assembly
_atom_site_disorder_group
Ni1 Ni 0.5000 0.5000 0.5000 0.0117(4) Uani 1 2 d S . P . .
Cl1 Cl 0.56826(17) 0.51904(12) 0.2694(2) 0.0172(5) Uani 1 1 d . . . . .
N1 N 0.4112(6) 0.6266(4) 0.4282(8) 0.0142(14) Uani 1 1 d . . . . .
N2 N 0.6122(5) 0.6069(4) 0.6428(8) 0.0132(14) Uani 1 1 d . . . . .
C1 C 0.3178(7) 0.6385(5) 0.3121(10) 0.0171(17) Uani 1 1 d . . . . .
H1 H 0.2822 0.5840 0.2547 0.020 Uiso 1 1 calc R U . . .
C2 C 0.2692(7) 0.7286(5) 0.2709(11) 0.0227(19) Uani 1 1 d . . . . .
H2 H 0.2018 0.7348 0.1881 0.027 Uiso 1 1 calc R U . . .
C3 C 0.3210(7) 0.8072(5) 0.3521(11) 0.0216(19) Uani 1 1 d . . . . .
H3 H 0.2899 0.8689 0.3266 0.026 Uiso 1 1 calc R U . . .
C4 C 0.4185(7) 0.7961(5) 0.4712(10) 0.0189(18) Uani 1 1 d . . . . .
H4 H 0.4553 0.8499 0.5292 0.023 Uiso 1 1 calc R U . . .
C5 C 0.4625(7) 0.7053(5) 0.5057(10) 0.0149(17) Uani 1 1 d . . . . .
C6 C 0.5659(7) 0.6883(5) 0.6285(10) 0.0169(17) Uani 1 1 d . . . . .
H6 H 0.5995 0.7388 0.6993 0.020 Uiso 1 1 calc R U . . .
C7 C 0.7080(7) 0.5956(5) 0.7787(10) 0.0149(17) Uani 1 1 d . . . . .
C8 C 0.6857(7) 0.5759(5) 0.9274(10) 0.0177(17) Uani 1 1 d . . . . .
H8 H 0.6117 0.5721 0.9300 0.021 Uiso 1 1 calc R U . . .
C9 C 0.7682(7) 0.5618(5) 1.0708(10) 0.0196(18) Uani 1 1 d . . . . .
H9 H 0.7516 0.5476 1.1704 0.024 Uiso 1 1 calc R U . . .
C10 C 0.8752(7) 0.5688(5) 1.0649(10) 0.0192(18) Uani 1 1 d . . . . .
H10 H 0.9333 0.5609 1.1622 0.023 Uiso 1 1 calc R U . . .
C11 C 0.8982(7) 0.5872(5) 0.9195(10) 0.0189(18) Uani 1 1 d . . . . .
H11 H 0.9727 0.5911 0.9193 0.023 Uiso 1 1 calc R U . . .
C12 C 0.8164(7) 0.6006(5) 0.7702(10) 0.0156(17) Uani 1 1 d . . . . .
C13 C 0.8528(7) 0.6152(5) 0.6138(10) 0.0177(18) Uani 1 1 d . . . . .
C14 C 0.9686(7) 0.6588(6) 0.6533(11) 0.026(2) Uani 1 1 d . . . . .
H14A H 0.9867 0.6728 0.5512 0.039 Uiso 1 1 calc R U . . .
H14B H 1.0218 0.6133 0.7182 0.039 Uiso 1 1 calc R U . . .
H14C H 0.9708 0.7179 0.7157 0.039 Uiso 1 1 calc R U . . .
C15 C 0.8543(7) 0.5163(5) 0.5331(10) 0.0195(18) Uani 1 1 d . . . . .
H15A H 0.7792 0.4926 0.4911 0.029 Uiso 1 1 calc R U . . .
H15B H 0.8971 0.4715 0.6145 0.029 Uiso 1 1 calc R U . . .
H15C H 0.8875 0.5223 0.4427 0.029 Uiso 1 1 calc R U . . .
C16 C 0.7773(7) 0.6818(5) 0.4877(10) 0.0200(19) Uani 1 1 d . . . . .
H16A H 0.7066 0.6504 0.4412 0.030 Uiso 1 1 calc R U . . .
H16B H 0.8111 0.6961 0.4001 0.030 Uiso 1 1 calc R U . . .
H16C H 0.7661 0.7413 0.5414 0.030 Uiso 1 1 calc R U . . .

loop_
_atom_site_aniso_label
_atom_site_aniso_U_11
_atom_site_aniso_U_22
_atom_site_aniso_U_33
_atom_site_aniso_U_23
_atom_site_aniso_U_13
_atom_site_aniso_U_12
Ni1 0.0201(8) 0.0051(6) 0.0122(8) 0.0001(5) 0.0083(6) 0.0002(5)
Cl1 0.0248(11) 0.0144(9) 0.0151(10) -0.0007(7) 0.0102(8) -0.0015(7)
N1 0.022(4) 0.009(3) 0.014(3) -0.002(2) 0.010(3) 0.001(3)
N2 0.020(4) 0.012(3) 0.012(3) 0.004(2) 0.011(3) -0.001(3)
C1 0.025(5) 0.010(3) 0.017(4) 0.000(3) 0.008(4) 0.000(3)
C2 0.025(5) 0.019(4) 0.022(5) 0.005(3) 0.003(4) 0.006(3)
C3 0.027(5) 0.009(3) 0.033(5) 0.004(3) 0.014(4) 0.003(3)
C4 0.028(5) 0.008(3) 0.025(5) -0.002(3) 0.013(4) 0.000(3)
C5 0.020(4) 0.009(3) 0.018(4) -0.001(3) 0.009(3) -0.001(3)
C6 0.024(5) 0.008(3) 0.021(5) -0.004(3) 0.010(4) -0.006(3)
C7 0.023(5) 0.007(3) 0.016(4) -0.001(3) 0.007(3) 0.000(3)
C8 0.021(5) 0.016(4) 0.019(4) -0.004(3) 0.011(4) -0.002(3)
C9 0.030(5) 0.012(3) 0.020(5) 0.002(3) 0.011(4) 0.002(3)
C10 0.025(5) 0.018(4) 0.015(4) 0.001(3) 0.006(4) 0.004(3)
C11 0.019(5) 0.020(4) 0.020(4) 0.000(3) 0.009(4) 0.003(3)
C12 0.025(5) 0.010(3) 0.016(4) 0.002(3) 0.012(4) 0.005(3)
C13 0.021(5) 0.016(4) 0.017(4) 0.002(3) 0.009(4) 0.002(3)
C14 0.024(5) 0.033(5) 0.022(5) 0.004(4) 0.010(4) -0.001(4)
C15 0.028(5) 0.017(4) 0.017(4) -0.002(3) 0.011(4) 0.001(3)
C16 0.025(5) 0.017(4) 0.021(5) 0.001(3) 0.011(4) -0.002(3)

loop_
_atom_type_symbol
_atom_type_description
_atom_type_scat_dispersion_real
_atom_type_scat_dispersion_imag
_atom_type_scat_source
C C 0.0033 0.0016 'International Tables Vol C Tables 4.2.6.8 and 6.1.1.4'
H H 0.0000 0.0000 'International Tables Vol C Tables 4.2.6.8 and 6.1.1.4'
Cl Cl 0.1484 0.1585 'International Tables Vol C Tables 4.2.6.8 and 6.1.1.4'
Ni Ni 0.3393 1.1124 'International Tables Vol C Tables 4.2.6.8 and 6.1.1.4'
N N 0.0061 0.0033 'International Tables Vol C Tables 4.2.6.8 and 6.1.1.4'

loop_
_geom_angle_atom_site_label_1
_geom_angle_atom_site_label_2
_geom_angle_atom_site_label_3
_geom_angle
_geom_angle_site_symmetry_1
_geom_angle_site_symmetry_3
_geom_angle_publ_flag
N1 Ni1 N1 180.0 3_666 . ?
N1 Ni1 N2 101.6(2) 3_666 . ?
N1 Ni1 N2 78.4(2) . . ?
N1 Ni1 N2 78.4(2) 3_666 3_666 ?
N1 Ni1 N2 101.6(2) . 3_666 ?
N2 Ni1 N2 180.0(3) . 3_666 ?
N1 Ni1 Cl1 87.47(18) 3_666 3_666 ?
N1 Ni1 Cl1 92.53(18) . 3_666 ?
N2 Ni1 Cl1 87.14(17) . 3_666 ?
N2 Ni1 Cl1 92.86(17) 3_666 3_666 ?
N1 Ni1 Cl1 92.53(18) 3_666 . ?
N1 Ni1 Cl1 87.47(18) . . ?
N2 Ni1 Cl1 92.86(17) . . ?
N2 Ni1 Cl1 87.14(17) 3_666 . ?
Cl1 Ni1 Cl1 180.0 3_666 . ?
C1 N1 C5 118.0(6) . . ?
C1 N1 Ni1 128.4(5) . . ?
C5 N1 Ni1 113.5(5) . . ?
C6 N2 C7 116.2(6) . . ?
C6 N2 Ni1 110.3(6) . . ?
C7 N2 Ni1 130.4(4) . . ?
N1 C1 C2 122.6(7) . . ?
N1 C1 H1 118.7 . . ?
C2 C1 H1 118.7 . . ?
C3 C2 C1 118.7(8) . . ?
C3 C2 H2 120.7 . . ?
C1 C2 H2 120.7 . . ?
C2 C3 C4 119.4(7) . . ?
C2 C3 H3 120.3 . . ?
C4 C3 H3 120.3 . . ?
C3 C4 C5 119.2(7) . . ?
C3 C4 H4 120.4 . . ?
C5 C4 H4 120.4 . . ?
N1 C5 C4 122.1(8) . . ?
N1 C5 C6 115.7(6) . . ?
C4 C5 C6 122.2(7) . . ?
N2 C6 C5 121.2(7) . . ?
N2 C6 H6 119.4 . . ?
C5 C6 H6 119.4 . . ?
C8 C7 C12 120.5(7) . . ?
C8 C7 N2 114.1(7) . . ?
C12 C7 N2 125.4(7) . . ?
C9 C8 C7 122.0(8) . . ?
C9 C8 H8 119.0 . . ?
C7 C8 H8 119.0 . . ?
C10 C9 C8 118.1(8) . . ?
C10 C9 H9 120.9 . . ?
C8 C9 H9 120.9 . . ?
C11 C10 C9 120.5(8) . . ?
C11 C10 H10 119.8 . . ?
C9 C10 H10 119.8 . . ?
C10 C11 C12 123.1(8) . . ?
C10 C11 H11 118.5 . . ?
C12 C11 H11 118.5 . . ?
C7 C12 C11 115.8(7) . . ?
C7 C12 C13 126.0(7) . . ?
C11 C12 C13 118.1(7) . . ?
C16 C13 C12 113.8(7) . . ?
C16 C13 C14 106.5(6) . . ?
C12 C13 C14 111.3(7) . . ?
C16 C13 C15 108.3(7) . . ?
C12 C13 C15 108.0(6) . . ?
C14 C13 C15 108.7(7) . . ?
C13 C14 H14A 109.5 . . ?
C13 C14 H14B 109.5 . . ?
H14A C14 H14B 109.5 . . ?
C13 C14 H14C 109.5 . . ?
H14A C14 H14C 109.5 . . ?
H14B C14 H14C 109.5 . . ?
C13 C15 H15A 109.5 . . ?
C13 C15 H15B 109.5 . . ?
H15A C15 H15B 109.5 . . ?
C13 C15 H15C 109.5 . . ?
H15A C15 H15C 109.5 . . ?
H15B C15 H15C 109.5 . . ?
C13 C16 H16A 109.5 . . ?
C13 C16 H16B 109.5 . . ?
H16A C16 H16B 109.5 . . ?
C13 C16 H16C 109.5 . . ?
H16A C16 H16C 109.5 . . ?
H16B C16 H16C 109.5 . . ?

loop_
_geom_bond_atom_site_label_1
_geom_bond_atom_site_label_2
_geom_bond_distance
_geom_bond_site_symmetry_2
_geom_bond_publ_flag
Ni1 N1 2.099(6) 3_666 ?
Ni1 N1 2.099(6) . ?
Ni1 N2 2.188(6) . ?
Ni1 N2 2.188(6) 3_666 ?
Ni1 Cl1 2.373(2) 3_666 ?
Ni1 Cl1 2.373(2) . ?
N1 C1 1.327(10) . ?
N1 C5 1.355(9) . ?
N2 C6 1.273(9) . ?
N2 C7 1.435(10) . ?
C1 C2 1.405(10) . ?
C1 H1 0.9500 . ?
C2 C3 1.367(11) . ?
C2 H2 0.9500 . ?
C3 C4 1.374(12) . ?
C3 H3 0.9500 . ?
C4 C5 1.387(9) . ?
C4 H4 0.9500 . ?
C5 C6 1.453(11) . ?
C6 H6 0.9500 . ?
C7 C8 1.400(11) . ?
C7 C12 1.403(11) . ?
C8 C9 1.384(11) . ?
C8 H8 0.9500 . ?
C9 C10 1.381(11) . ?
C9 H9 0.9500 . ?
C10 C11 1.374(11) . ?
C10 H10 0.9500 . ?
C11 C12 1.413(11) . ?
C11 H11 0.9500 . ?
C12 C13 1.541(10) . ?
C13 C16 1.539(11) . ?
C13 C14 1.543(11) . ?
C13 C15 1.548(10) . ?
C14 H14A 0.9800 . ?
C14 H14B 0.9800 . ?
C14 H14C 0.9800 . ?
C15 H15A 0.9800 . ?
C15 H15B 0.9800 . ?
C15 H15C 0.9800 . ?
C16 H16A 0.9800 . ?
C16 H16B 0.9800 . ?
C16 H16C 0.9800 . ?

loop_
_geom_torsion_atom_site_label_1
_geom_torsion_atom_site_label_2
_geom_torsion_atom_site_label_3
_geom_torsion_atom_site_label_4
_geom_torsion
_geom_torsion_site_symmetry_1
_geom_torsion_site_symmetry_2
_geom_torsion_site_symmetry_3
_geom_torsion_site_symmetry_4
_geom_torsion_publ_flag
C5 N1 C1 C2 -1.9(12) . . . . ?
Ni1 N1 C1 C2 -176.9(6) . . . . ?
N1 C1 C2 C3 0.8(13) . . . . ?
C1 C2 C3 C4 0.0(13) . . . . ?
C2 C3 C4 C5 0.3(13) . . . . ?
C1 N1 C5 C4 2.2(12) . . . . ?
Ni1 N1 C5 C4 178.0(6) . . . . ?
C1 N1 C5 C6 -178.4(7) . . . . ?
Ni1 N1 C5 C6 -2.7(9) . . . . ?
C3 C4 C5 N1 -1.5(13) . . . . ?
C3 C4 C5 C6 179.2(8) . . . . ?
C7 N2 C6 C5 -173.9(7) . . . . ?
Ni1 N2 C6 C5 -11.7(9) . . . . ?
N1 C5 C6 N2 10.4(12) . . . . ?
C4 C5 C6 N2 -170.3(8) . . . . ?
C6 N2 C7 C8 81.4(8) . . . . ?
Ni1 N2 C7 C8 -76.5(8) . . . . ?
C6 N2 C7 C12 -100.2(9) . . . . ?
Ni1 N2 C7 C12 102.0(8) . . . . ?
C12 C7 C8 C9 0.7(11) . . . . ?
N2 C7 C8 C9 179.2(6) . . . . ?
C7 C8 C9 C10 0.9(11) . . . . ?
C8 C9 C10 C11 -1.5(11) . . . . ?
C9 C10 C11 C12 0.6(12) . . . . ?
C8 C7 C12 C11 -1.6(10) . . . . ?
N2 C7 C12 C11 -179.9(6) . . . . ?
C8 C7 C12 C13 175.8(7) . . . . ?
N2 C7 C12 C13 -2.5(11) . . . . ?
C10 C11 C12 C7 1.0(11) . . . . ?
C10 C11 C12 C13 -176.7(7) . . . . ?
C7 C12 C13 C16 35.5(10) . . . . ?
C11 C12 C13 C16 -147.1(7) . . . . ?
C7 C12 C13 C14 155.9(7) . . . . ?
C11 C12 C13 C14 -26.7(9) . . . . ?
C7 C12 C13 C15 -84.8(9) . . . . ?
C11 C12 C13 C15 92.5(8) . . . . ?
